data_7107781
loop_
_publ_author_name
'Sarah Robinson'
'Jonathan McMaster'
'William Lewis'
'Alexander J. Blake'
'Stephen T. Liddle'

_publ_section_title
;
 Alkali-metal mediated reactivity of a diaminobromoborane: mono- and
 bis-borylation of naphthalene versus boryl lithium or hydroborane
 formation
;
_journal_name_full Chem.Commun.
_journal_page_first 5769
_journal_paper_doi 10.1039/c2cc31758c
_journal_volume 48
_journal_year 2012
_chemical_formula_moiety 'C46 H57 B N2'
_chemical_formula_sum 'C46 H57 B N2'
_chemical_formula_weight 648.75
_chemical_name_systematic
;
?
;
_space_group_IT_number 14
_symmetry_cell_setting monoclinic
_symmetry_space_group_name_Hall '-P 2ybc'
_symmetry_space_group_name_H-M 'P 1 21/c 1'
_atom_sites_solution_hydrogens 'geom, Me from difmap'
_atom_sites_solution_primary direct
_atom_sites_solution_secondary difmap
_audit_creation_method 'enCIFer editing of SHELXL97 CIF output'
_cell_angle_alpha 90.00
_cell_angle_beta 98.594(3)
_cell_angle_gamma 90.00
_cell_formula_units_Z 4
_cell_length_a 10.8044(3)
_cell_length_b 14.1728(4)
_cell_length_c 25.7680(7)
_cell_measurement_reflns_used 10396
_cell_measurement_temperature 90(2)
_cell_measurement_theta_max 74.51
_cell_measurement_theta_min 3.47
_cell_volume 3901.51(19)
_computing_cell_refinement
;
CrysAlisPro, Oxford Diffraction Ltd.,
Version 1.171.33.52 (release 06-11-2009 CrysAlis171 .NET)
(compiled Nov 6 2009,16:24:50)
;
_computing_data_collection
;
CrysAlisPro, Oxford Diffraction Ltd.,
Version 1.171.33.52 (release 06-11-2009 CrysAlis171 .NET)
(compiled Nov 6 2009,16:24:50)
;
_computing_data_reduction
;
CrysAlisPro, Oxford Diffraction Ltd.,
Version 1.171.33.52 (release 06-11-2009 CrysAlis171 .NET)
(compiled Nov 6 2009,16:24:50)
;
_computing_molecular_graphics 'SHELXTL (Sheldrick, 2008)'
_computing_publication_material 'enCIFer(Allen et al.,2004);PLATON(Spek,2003)'
_computing_structure_refinement 'SHELXL97 (Sheldrick, 2008)'
_computing_structure_solution 'SHELXTL (Sheldrick, 2008)'
_diffrn_ambient_temperature 90(2)
_diffrn_detector_area_resol_mean 10.3613
_diffrn_measured_fraction_theta_full 0.999
_diffrn_measured_fraction_theta_max 0.971
_diffrn_measurement_device_type 'SuperNova, Single source at offset), Atlas'
_diffrn_measurement_method '\w scans'
_diffrn_radiation_monochromator mirror
_diffrn_radiation_source 'SuperNova (Cu) X-ray Source'
_diffrn_radiation_type CuK\a
_diffrn_radiation_wavelength 1.54184
_diffrn_reflns_av_R_equivalents 0.0450
_diffrn_reflns_av_sigmaI/netI 0.0336
_diffrn_reflns_limit_h_max 13
_diffrn_reflns_limit_h_min -13
_diffrn_reflns_limit_k_max 16
_diffrn_reflns_limit_k_min -17
_diffrn_reflns_limit_l_max 30
_diffrn_reflns_limit_l_min -32
_diffrn_reflns_number 26148
_diffrn_reflns_theta_full 67.50
_diffrn_reflns_theta_max 74.68
_diffrn_reflns_theta_min 3.47
_diffrn_standards_decay_% 0
_diffrn_standards_number 0
_exptl_absorpt_coefficient_mu 0.468
_exptl_absorpt_correction_T_max 1.355
_exptl_absorpt_correction_T_min 0.954
_exptl_absorpt_correction_type gaussian
_exptl_absorpt_process_details
;
CrysAlisPro, Oxford Diffraction Ltd.,
Version 1.171.33.55 (release 05-01-2010 CrysAlis171 .NET)
(compiled Jan 5 2010,16:28:46)
Analytical numeric absorption correction using a multifaceted crystal
model based on expressions derived by R.C. Clark & J.S. Reid.
(Clark, R. C. & Reid, J. S. (1995). Acta Cryst. A51, 887-897)
;
_exptl_crystal_colour colourless
_exptl_crystal_density_diffrn 1.104
_exptl_crystal_density_method 'not measured'
_exptl_crystal_description block
_exptl_crystal_F_000 1408
_exptl_crystal_size_max 0.3385
_exptl_crystal_size_mid 0.1399
_exptl_crystal_size_min 0.1016
_refine_diff_density_max 0.485
_refine_diff_density_min -0.479
_refine_diff_density_rms 0.055
_refine_ls_extinction_method none
_refine_ls_goodness_of_fit_ref 1.082
_refine_ls_hydrogen_treatment constr
_refine_ls_matrix_type full
_refine_ls_number_parameters 596
_refine_ls_number_reflns 7772
_refine_ls_number_restraints 284
_refine_ls_restrained_S_all 1.071
_refine_ls_R_factor_all 0.0895
_refine_ls_R_factor_gt 0.0716
_refine_ls_shift/su_max 0.000
_refine_ls_shift/su_mean 0.000
_refine_ls_structure_factor_coef Fsqd
_refine_ls_weighting_details 'calc w=1/[\s^2^(Fo^2^)+(0.0667P)^2^+4.0434P] where P=(Fo^2^+2Fc^2^)/3'
_refine_ls_weighting_scheme calc
_refine_ls_wR_factor_gt 0.1737
_refine_ls_wR_factor_ref 0.1861
_reflns_number_gt 6166
_reflns_number_total 7772
_reflns_threshold_expression I>2\s(I)
_cod_data_source_file c2cc31758c.txt
_cod_data_source_block LISRLC
_cod_original_sg_symbol_H-M 'P 21/c'
_cod_database_code 7107781

loop_
_symmetry_equiv_pos_as_xyz
'x, y, z'
'-x, y+1/2, -z+1/2'
'-x, -y, -z'
'x, -y-1/2, z-1/2'

loop_
_atom_site_label
_atom_site_type_symbol
_atom_site_fract_x
_atom_site_fract_y
_atom_site_fract_z
_atom_site_U_iso_or_equiv
_atom_site_adp_type
_atom_site_occupancy
_atom_site_symmetry_multiplicity
_atom_site_calc_flag
_atom_site_refinement_flags
_atom_site_disorder_assembly
_atom_site_disorder_group
N1 N 0.15173(16) 0.60491(12) 0.23458(7) 0.0234(4) Uani 1 1 d U A .
N2 N 0.28564(17) 0.58074(12) 0.31085(7) 0.0258(4) Uani 1 1 d U . .
C1 C 0.0832(2) 0.61064(13) 0.27631(8) 0.0234(4) Uani 1 1 d U . .
C2 C -0.0425(2) 0.62733(14) 0.27645(9) 0.0265(5) Uani 1 1 d U A .
H2 H -0.0977 0.6378 0.2447 0.032 Uiso 1 1 calc R . .
C3 C -0.0863(2) 0.62830(15) 0.32481(9) 0.0316(5) Uani 1 1 d U . .
H3 H -0.1725 0.6393 0.3260 0.038 Uiso 1 1 calc R A .
C4 C -0.0047(2) 0.61325(16) 0.37116(9) 0.0323(5) Uani 1 1 d U A .
H4 H -0.0363 0.6140 0.4036 0.039 Uiso 1 1 calc R . .
C5 C 0.1221(2) 0.59709(15) 0.37090(9) 0.0297(5) Uani 1 1 d U . .
H5 H 0.1777 0.5876 0.4027 0.036 Uiso 1 1 calc R A .
C6 C 0.1649(2) 0.59534(14) 0.32298(8) 0.0255(4) Uani 1 1 d U A .
C7 C 0.09332(19) 0.61885(14) 0.18154(8) 0.0231(4) Uani 1 1 d DU . .
C8 C 0.0818(2) 0.71112(15) 0.16160(8) 0.0247(4) Uani 1 1 d DU A .
C9 C 0.0382(2) 0.72258(15) 0.10862(8) 0.0272(5) Uani 1 1 d DU . .
H9 H 0.0313 0.7846 0.0945 0.033 Uiso 1 1 calc R A .
C10 C 0.0040(2) 0.64634(15) 0.07540(8) 0.0257(4) Uani 1 1 d DU A .
C11 C 0.0109(2) 0.55645(15) 0.09715(8) 0.0260(4) Uani 1 1 d DU . .
H11 H -0.0150 0.5040 0.0752 0.031 Uiso 1 1 calc R A .
C12 C 0.0547(2) 0.54071(15) 0.15003(8) 0.0253(4) Uani 1 1 d DU A .
C13 C 0.1219(2) 0.79590(16) 0.19626(9) 0.0347(5) Uani 1 1 d DU . .
H13 H 0.1372 0.7732 0.2334 0.042 Uiso 1 1 calc R A .
C14 C 0.2443(4) 0.8359(3) 0.18367(15) 0.0837(13) Uani 1 1 d DU A .
H14A H 0.3074 0.7858 0.1863 0.126 Uiso 1 1 calc R . .
H14C H 0.2731 0.8863 0.2086 0.126 Uiso 1 1 calc R . .
H14B H 0.2314 0.8616 0.1480 0.126 Uiso 1 1 calc R . .
C15 C 0.0199(4) 0.87018(19) 0.19237(12) 0.0607(9) Uani 1 1 d DU A .
H15B H 0.0020 0.8933 0.1562 0.091 Uiso 1 1 calc R . .
H15C H 0.0478 0.9228 0.2159 0.091 Uiso 1 1 calc R . .
H15A H -0.0561 0.8424 0.2025 0.091 Uiso 1 1 calc R . .
C16 C -0.0325(2) 0.65964(16) 0.01652(8) 0.0304(5) Uani 1 1 d DU . .
H16 H -0.0703 0.5992 0.0017 0.037 Uiso 1 1 calc R A .
C17 C 0.0838(3) 0.6787(2) -0.00856(10) 0.0427(6) Uani 1 1 d DU A .
H17C H 0.1252 0.7360 0.0067 0.064 Uiso 1 1 calc R . .
H17B H 0.0598 0.6874 -0.0465 0.064 Uiso 1 1 calc R . .
H17A H 0.1413 0.6251 -0.0021 0.064 Uiso 1 1 calc R . .
C18 C -0.1288(3) 0.73744(19) 0.00268(10) 0.0441(6) Uani 1 1 d DU A .
H18A H -0.2027 0.7243 0.0193 0.066 Uiso 1 1 calc R . .
H18B H -0.1531 0.7400 -0.0355 0.066 Uiso 1 1 calc R . .
H18C H -0.0925 0.7981 0.0153 0.066 Uiso 1 1 calc R . .
C19 C 0.0680(2) 0.43983(15) 0.17099(9) 0.0311(5) Uani 1 1 d DU . .
H19 H 0.1011 0.4433 0.2093 0.037 Uiso 1 1 calc R A .
C20 C 0.1627(2) 0.38535(17) 0.14437(11) 0.0417(6) Uani 1 1 d DU A .
H20B H 0.1722 0.3215 0.1590 0.063 Uiso 1 1 calc R . .
H20C H 0.2436 0.4179 0.1504 0.063 Uiso 1 1 calc R . .
H20A H 0.1331 0.3816 0.1066 0.063 Uiso 1 1 calc R . .
C21 C -0.0577(2) 0.38766(16) 0.16500(10) 0.0350(5) Uani 1 1 d DU A .
H21B H -0.0952 0.3870 0.1279 0.053 Uiso 1 1 calc R . .
H21C H -0.1141 0.4200 0.1856 0.053 Uiso 1 1 calc R . .
H21A H -0.0441 0.3227 0.1776 0.053 Uiso 1 1 calc R . .
C22 C 0.3925(12) 0.5719(5) 0.3520(5) 0.0229(15) Uani 0.496(3) 1 d PDU A 1
C23 C 0.4234(5) 0.4802(4) 0.3710(2) 0.0233(11) Uani 0.496(3) 1 d PDU A 1
C24 C 0.5355(6) 0.4683(4) 0.4055(2) 0.0254(11) Uani 0.496(3) 1 d PDU A 1
H24 H 0.5604 0.4068 0.4174 0.031 Uiso 0.496(3) 1 calc PR A 1
C25 C 0.6113(5) 0.5453(4) 0.4226(2) 0.0254(12) Uani 0.496(3) 1 d PDU A 1
C26 C 0.5739(4) 0.6350(3) 0.40465(17) 0.0258(10) Uani 0.496(3) 1 d PDU A 1
H26 H 0.6259 0.6875 0.4158 0.031 Uiso 0.496(3) 1 calc PR A 1
C27 C 0.4621(5) 0.6502(4) 0.3707(2) 0.0242(10) Uani 0.496(3) 1 d PDU A 1
C28 C 0.3408(5) 0.3962(3) 0.3529(2) 0.0266(10) Uani 0.496(3) 1 d PDU A 1
H28 H 0.2587 0.4216 0.3354 0.032 Uiso 0.496(3) 1 calc PR A 1
C29 C 0.3951(6) 0.3366(4) 0.3128(3) 0.0494(16) Uani 0.496(3) 1 d PDU A 1
H29C H 0.4753 0.3098 0.3290 0.074 Uiso 0.496(3) 1 calc PR A 1
H29B H 0.4082 0.3761 0.2829 0.074 Uiso 0.496(3) 1 calc PR A 1
H29A H 0.3368 0.2855 0.3007 0.074 Uiso 0.496(3) 1 calc PR A 1
C30 C 0.3146(7) 0.3364(4) 0.3992(2) 0.0524(16) Uani 0.496(3) 1 d PDU A 1
H30A H 0.2526 0.2879 0.3868 0.079 Uiso 0.496(3) 1 calc PR A 1
H30C H 0.2821 0.3768 0.4250 0.079 Uiso 0.496(3) 1 calc PR A 1
H30B H 0.3923 0.3062 0.4156 0.079 Uiso 0.496(3) 1 calc PR A 1
C31 C 0.7327(5) 0.5361(3) 0.46130(18) 0.0311(11) Uani 0.496(3) 1 d PDU A 1
H31 H 0.7901 0.5873 0.4528 0.037 Uiso 0.496(3) 1 calc PR A 1
C32 C 0.8004(7) 0.4441(5) 0.4579(3) 0.061(2) Uani 0.496(3) 1 d PDU A 1
H32B H 0.7498 0.3925 0.4690 0.092 Uiso 0.496(3) 1 calc PR A 1
H32C H 0.8812 0.4463 0.4810 0.092 Uiso 0.496(3) 1 calc PR A 1
H32A H 0.8142 0.4334 0.4217 0.092 Uiso 0.496(3) 1 calc PR A 1
C33 C 0.7045(5) 0.5549(4) 0.51674(18) 0.0393(12) Uani 0.496(3) 1 d PDU A 1
H33B H 0.6654 0.6171 0.5179 0.059 Uiso 0.496(3) 1 calc PR A 1
H33C H 0.7826 0.5534 0.5415 0.059 Uiso 0.496(3) 1 calc PR A 1
H33A H 0.6474 0.5064 0.5263 0.059 Uiso 0.496(3) 1 calc PR A 1
C34 C 0.4246(5) 0.7500(3) 0.3531(2) 0.0322(11) Uani 0.496(3) 1 d PDU A 1
H34 H 0.3365 0.7469 0.3346 0.039 Uiso 0.496(3) 1 calc PR A 1
C35 C 0.5034(6) 0.7892(4) 0.3147(3) 0.0524(15) Uani 0.496(3) 1 d PDU A 1
H35C H 0.5902 0.7958 0.3319 0.079 Uiso 0.496(3) 1 calc PR A 1
H35B H 0.4709 0.8511 0.3024 0.079 Uiso 0.496(3) 1 calc PR A 1
H35A H 0.5003 0.7463 0.2847 0.079 Uiso 0.496(3) 1 calc PR A 1
C36 C 0.4249(8) 0.8167(4) 0.3998(2) 0.064(2) Uani 0.496(3) 1 d PDU A 1
H36A H 0.3645 0.7943 0.4219 0.096 Uiso 0.496(3) 1 calc PR A 1
H36B H 0.4016 0.8803 0.3870 0.096 Uiso 0.496(3) 1 calc PR A 1
H36C H 0.5088 0.8182 0.4205 0.096 Uiso 0.496(3) 1 calc PR A 1
C22A C 0.3839(12) 0.5424(5) 0.3494(6) 0.0298(17) Uani 0.504(3) 1 d PDU A 2
C23A C 0.4042(5) 0.4442(5) 0.3527(2) 0.0317(12) Uani 0.504(3) 1 d PDU A 2
C24A C 0.5047(5) 0.4121(5) 0.3881(2) 0.0442(14) Uani 0.504(3) 1 d PDU A 2
H24A H 0.5225 0.3464 0.3900 0.053 Uiso 0.504(3) 1 calc PR A 2
C25A C 0.5802(7) 0.4740(6) 0.4209(3) 0.061(2) Uani 0.504(3) 1 d PDU A 2
C26A C 0.5574(7) 0.5694(6) 0.4172(3) 0.061(2) Uani 0.504(3) 1 d PDU A 2
H26A H 0.6102 0.6116 0.4390 0.073 Uiso 0.504(3) 1 calc PR A 2
C27A C 0.4577(6) 0.6054(5) 0.3819(2) 0.0420(14) Uani 0.504(3) 1 d PDU A 2
C28A C 0.3214(5) 0.3735(4) 0.3198(2) 0.0321(11) Uani 0.504(3) 1 d PDU A 2
H28A H 0.2482 0.4087 0.3007 0.039 Uiso 0.504(3) 1 calc PR A 2
C29A C 0.2706(5) 0.3006(3) 0.3553(2) 0.0398(12) Uani 0.504(3) 1 d PDU A 2
H29D H 0.2129 0.2578 0.3338 0.060 Uiso 0.504(3) 1 calc PR A 2
H29F H 0.2261 0.3331 0.3806 0.060 Uiso 0.504(3) 1 calc PR A 2
H29E H 0.3404 0.2643 0.3742 0.060 Uiso 0.504(3) 1 calc PR A 2
C30A C 0.3869(6) 0.3243(4) 0.2787(3) 0.0480(14) Uani 0.504(3) 1 d PDU A 2
H30F H 0.4571 0.2868 0.2963 0.072 Uiso 0.504(3) 1 calc PR A 2
H30E H 0.4182 0.3717 0.2562 0.072 Uiso 0.504(3) 1 calc PR A 2
H30D H 0.3274 0.2828 0.2572 0.072 Uiso 0.504(3) 1 calc PR A 2
C31A C 0.6875(6) 0.4274(7) 0.4586(3) 0.105(4) Uani 0.504(3) 1 d PDU A 2
H31A H 0.7178 0.3794 0.4349 0.126 Uiso 0.504(3) 1 calc PR A 2
C32A C 0.6476(6) 0.3689(4) 0.4969(2) 0.0593(18) Uani 0.504(3) 1 d PDU A 2
H32F H 0.6105 0.4077 0.5220 0.089 Uiso 0.504(3) 1 calc PR A 2
H32E H 0.7194 0.3341 0.5153 0.089 Uiso 0.504(3) 1 calc PR A 2
H32D H 0.5850 0.3242 0.4800 0.089 Uiso 0.504(3) 1 calc PR A 2
C33A C 0.7998(6) 0.4871(6) 0.4712(3) 0.0489(16) Uani 0.504(3) 1 d PDU A 2
H33D H 0.8257 0.5101 0.4387 0.073 Uiso 0.504(3) 1 calc PR A 2
H33E H 0.8677 0.4499 0.4908 0.073 Uiso 0.504(3) 1 calc PR A 2
H33F H 0.7806 0.5408 0.4926 0.073 Uiso 0.504(3) 1 calc PR A 2
C34A C 0.4344(6) 0.7111(5) 0.3786(2) 0.0481(15) Uani 0.504(3) 1 d PDU A 2
H34A H 0.3550 0.7221 0.3540 0.058 Uiso 0.504(3) 1 calc PR A 2
C35A C 0.4184(10) 0.7530(6) 0.4319(3) 0.087(3) Uani 0.504(3) 1 d PDU A 2
H35D H 0.3513 0.7195 0.4460 0.131 Uiso 0.504(3) 1 calc PR A 2
H35F H 0.3967 0.8200 0.4277 0.131 Uiso 0.504(3) 1 calc PR A 2
H35E H 0.4968 0.7463 0.4562 0.131 Uiso 0.504(3) 1 calc PR A 2
C36A C 0.5400(8) 0.7622(5) 0.3567(3) 0.079(2) Uani 0.504(3) 1 d PDU A 2
H36E H 0.6191 0.7522 0.3802 0.118 Uiso 0.504(3) 1 calc PR A 2
H36F H 0.5216 0.8299 0.3541 0.118 Uiso 0.504(3) 1 calc PR A 2
H36D H 0.5472 0.7373 0.3218 0.118 Uiso 0.504(3) 1 calc PR A 2
C37 C 0.3927(2) 0.57850(16) 0.22182(9) 0.0299(5) Uani 1 1 d U . .
C38 C 0.3730(2) 0.59187(18) 0.16811(9) 0.0356(5) Uani 1 1 d U A .
H38 H 0.2906 0.6057 0.1514 0.043 Uiso 1 1 calc R . .
C39 C 0.4706(2) 0.58585(17) 0.13656(10) 0.0335(5) Uani 1 1 d U . .
C40 C 0.4468(3) 0.5981(2) 0.08174(10) 0.0459(7) Uani 1 1 d U A .
H40 H 0.3642 0.6115 0.0651 0.055 Uiso 1 1 calc R . .
C41 C 0.5419(3) 0.5909(2) 0.05201(11) 0.0454(6) Uani 1 1 d U . .
H41 H 0.5246 0.5982 0.0150 0.055 Uiso 1 1 calc R A .
C42 C 0.6635(3) 0.57266(19) 0.07616(12) 0.0452(6) Uani 1 1 d U A .
H42 H 0.7290 0.5677 0.0555 0.054 Uiso 1 1 calc R . .
C43 C 0.6897(3) 0.56185(19) 0.12944(11) 0.0441(6) Uani 1 1 d U . .
H43 H 0.7735 0.5509 0.1455 0.053 Uiso 1 1 calc R A .
C44 C 0.5932(2) 0.56680(16) 0.16097(10) 0.0341(5) Uani 1 1 d U A .
C45 C 0.6146(2) 0.55370(18) 0.21623(10) 0.0371(6) Uani 1 1 d U . .
H45 H 0.6970 0.5411 0.2334 0.045 Uiso 1 1 calc R A .
C46 C 0.5184(2) 0.55894(17) 0.24520(10) 0.0341(5) Uani 1 1 d U A .
H46 H 0.5358 0.5492 0.2820 0.041 Uiso 1 1 calc R . .
B1 B 0.2813(2) 0.58720(16) 0.25491(10) 0.0248(5) Uani 1 1 d U A .

loop_
_atom_site_aniso_label
_atom_site_aniso_U_11
_atom_site_aniso_U_22
_atom_site_aniso_U_33
_atom_site_aniso_U_23
_atom_site_aniso_U_13
_atom_site_aniso_U_12
N1 0.0280(9) 0.0204(8) 0.0215(8) -0.0014(7) 0.0028(7) -0.0014(7)
N2 0.0278(9) 0.0225(9) 0.0260(9) 0.0013(7) 0.0002(7) -0.0016(7)
C1 0.0327(11) 0.0131(9) 0.0244(10) -0.0014(7) 0.0041(8) -0.0036(8)
C2 0.0308(11) 0.0171(10) 0.0309(11) 0.0010(8) 0.0023(9) -0.0018(8)
C3 0.0383(13) 0.0187(10) 0.0396(13) -0.0014(9) 0.0116(10) -0.0003(9)
C4 0.0458(13) 0.0230(11) 0.0306(11) -0.0012(9) 0.0139(10) -0.0052(10)
C5 0.0395(12) 0.0240(11) 0.0251(11) 0.0020(8) 0.0034(9) -0.0057(9)
C6 0.0339(11) 0.0146(9) 0.0274(11) -0.0001(8) 0.0028(9) -0.0027(8)
C7 0.0247(10) 0.0220(10) 0.0225(10) -0.0001(8) 0.0033(8) -0.0002(8)
C8 0.0260(10) 0.0208(10) 0.0277(11) -0.0008(8) 0.0052(8) -0.0010(8)
C9 0.0353(12) 0.0186(10) 0.0280(11) 0.0021(8) 0.0061(9) 0.0002(9)
C10 0.0258(11) 0.0257(11) 0.0252(10) -0.0009(8) 0.0018(8) 0.0008(8)
C11 0.0298(11) 0.0209(10) 0.0267(10) -0.0044(8) 0.0019(8) -0.0023(9)
C12 0.0259(10) 0.0212(10) 0.0288(11) -0.0010(8) 0.0043(8) -0.0005(8)
C13 0.0560(15) 0.0210(11) 0.0266(11) -0.0023(9) 0.0040(10) -0.0084(10)
C14 0.098(3) 0.083(3) 0.077(2) -0.044(2) 0.034(2) -0.064(2)
C15 0.109(3) 0.0218(12) 0.0467(16) -0.0093(11) -0.0035(17) 0.0157(15)
C16 0.0413(13) 0.0242(11) 0.0250(11) -0.0017(8) 0.0022(9) -0.0007(10)
C17 0.0536(16) 0.0482(15) 0.0267(12) -0.0031(11) 0.0079(11) -0.0100(13)
C18 0.0635(18) 0.0356(14) 0.0307(13) 0.0004(10) -0.0008(12) 0.0121(13)
C19 0.0416(13) 0.0208(10) 0.0285(11) 0.0006(9) -0.0025(9) 0.0005(9)
C20 0.0423(14) 0.0213(11) 0.0605(17) 0.0026(11) 0.0045(12) 0.0040(10)
C21 0.0467(14) 0.0230(11) 0.0351(12) 0.0017(9) 0.0051(10) -0.0004(10)
C22 0.030(3) 0.016(3) 0.022(3) 0.003(4) 0.001(2) 0.000(3)
C23 0.031(3) 0.014(2) 0.025(3) -0.001(2) 0.006(2) -0.002(2)
C24 0.038(3) 0.018(2) 0.020(3) -0.0049(19) 0.001(2) 0.000(2)
C25 0.039(3) 0.021(3) 0.016(2) -0.0045(18) 0.002(2) 0.006(2)
C26 0.032(2) 0.019(2) 0.025(2) -0.0023(17) 0.0002(17) -0.0025(18)
C27 0.031(2) 0.017(3) 0.023(2) 0.004(2) -0.0017(18) -0.003(2)
C28 0.027(2) 0.017(2) 0.034(3) -0.0007(19) 0.000(2) -0.0023(19)
C29 0.051(4) 0.035(3) 0.066(5) -0.026(3) 0.023(3) -0.016(3)
C30 0.071(4) 0.040(3) 0.046(3) 0.002(2) 0.010(3) -0.027(3)
C31 0.033(2) 0.025(2) 0.033(2) -0.0037(19) -0.0006(19) 0.004(2)
C32 0.050(4) 0.042(4) 0.080(5) -0.020(4) -0.025(4) 0.024(3)
C33 0.044(3) 0.045(3) 0.026(2) 0.008(2) -0.002(2) -0.004(2)
C34 0.039(3) 0.015(2) 0.038(3) 0.005(2) -0.008(2) -0.0025(19)
C35 0.078(4) 0.025(3) 0.057(4) 0.009(2) 0.019(3) 0.001(3)
C36 0.117(6) 0.025(3) 0.053(4) 0.006(2) 0.024(4) 0.022(3)
C22A 0.029(3) 0.036(4) 0.024(3) 0.005(5) 0.000(2) -0.009(4)
C23A 0.029(3) 0.037(3) 0.028(3) 0.007(2) 0.001(2) -0.001(3)
C24A 0.032(3) 0.056(4) 0.040(3) 0.022(3) -0.008(2) -0.013(3)
C25A 0.055(4) 0.072(5) 0.047(4) 0.036(4) -0.025(3) -0.037(3)
C26A 0.066(5) 0.070(5) 0.037(3) 0.029(4) -0.021(4) -0.040(4)
C27A 0.050(3) 0.044(4) 0.029(3) 0.009(3) -0.003(2) -0.021(3)
C28A 0.035(3) 0.030(3) 0.028(3) 0.004(2) -0.003(2) 0.002(2)
C29A 0.044(3) 0.031(3) 0.044(3) 0.004(2) 0.002(2) -0.002(2)
C30A 0.062(4) 0.038(3) 0.045(3) 0.000(3) 0.015(3) 0.008(3)
C31A 0.053(4) 0.139(8) 0.106(6) 0.090(6) -0.043(4) -0.048(4)
C32A 0.056(4) 0.051(3) 0.062(4) 0.027(3) -0.024(3) -0.008(3)
C33A 0.038(3) 0.054(5) 0.052(4) 0.006(4) 0.000(3) -0.007(4)
C34A 0.064(4) 0.041(4) 0.035(3) 0.001(3) -0.005(3) -0.029(3)
C35A 0.130(8) 0.083(6) 0.051(4) -0.017(4) 0.024(4) -0.023(5)
C36A 0.097(6) 0.058(4) 0.088(6) 0.015(4) 0.034(5) -0.022(4)
C37 0.0316(11) 0.0240(11) 0.0336(12) -0.0018(9) 0.0034(9) -0.0014(9)
C38 0.0304(12) 0.0418(14) 0.0339(12) -0.0037(10) 0.0027(9) -0.0006(10)
C39 0.0350(12) 0.0287(12) 0.0371(12) -0.0048(10) 0.0065(10) -0.0044(10)
C40 0.0404(14) 0.0613(18) 0.0357(13) -0.0036(12) 0.0051(11) -0.0044(13)
C41 0.0522(16) 0.0488(16) 0.0375(14) -0.0029(12) 0.0140(12) -0.0026(13)
C42 0.0507(16) 0.0353(14) 0.0549(16) 0.0057(12) 0.0256(13) 0.0062(12)
C43 0.0411(14) 0.0378(14) 0.0563(16) 0.0141(12) 0.0173(12) 0.0111(11)
C44 0.0376(13) 0.0201(11) 0.0458(14) 0.0043(9) 0.0103(10) 0.0030(9)
C45 0.0301(12) 0.0340(13) 0.0471(14) 0.0118(11) 0.0052(10) 0.0062(10)
C46 0.0351(12) 0.0312(12) 0.0351(12) 0.0061(10) 0.0021(10) 0.0000(10)
B1 0.0293(12) 0.0164(11) 0.0271(12) -0.0018(9) -0.0011(9) -0.0018(9)

loop_
_atom_type_symbol
_atom_type_description
_atom_type_scat_dispersion_real
_atom_type_scat_dispersion_imag
_atom_type_scat_source
C C 0.0181 0.0091 'International Tables Vol C Tables 4.2.6.8 and 6.1.1.4'
H H 0.0000 0.0000 'International Tables Vol C Tables 4.2.6.8 and 6.1.1.4'
B B 0.0090 0.0039 'International Tables Vol C Tables 4.2.6.8 and 6.1.1.4'
N N 0.0311 0.0180 'International Tables Vol C Tables 4.2.6.8 and 6.1.1.4'

loop_
_geom_angle_atom_site_label_1
_geom_angle_atom_site_label_2
_geom_angle_atom_site_label_3
_geom_angle
C1 N1 C7 121.25(17)
C1 N1 B1 109.15(17)
C7 N1 B1 129.57(18)
C6 N2 B1 108.77(17)
C6 N2 C22A 121.0(7)
B1 N2 C22A 128.5(7)
C6 N2 C22 121.0(7)
B1 N2 C22 129.9(7)
C22A N2 C22 17.1(3)
C2 C1 N1 130.37(19)
C2 C1 C6 121.3(2)
N1 C1 C6 108.33(19)
C1 C2 C3 117.9(2)
C1 C2 H2 121.0
C3 C2 H2 121.0
C4 C3 C2 120.6(2)
C4 C3 H3 119.7
C2 C3 H3 119.7
C5 C4 C3 121.3(2)
C5 C4 H4 119.3
C3 C4 H4 119.3
C6 C5 C4 117.9(2)
C6 C5 H5 121.0
C4 C5 H5 121.0
C5 C6 C1 120.9(2)
C5 C6 N2 130.4(2)
C1 C6 N2 108.66(18)
C12 C7 C8 121.49(19)
C12 C7 N1 119.71(18)
C8 C7 N1 118.73(18)
C9 C8 C7 117.93(19)
C9 C8 C13 120.74(19)
C7 C8 C13 121.26(19)
C8 C9 C10 122.28(19)
C8 C9 H9 118.9
C10 C9 H9 118.9
C11 C10 C9 118.02(19)
C11 C10 C16 120.42(19)
C9 C10 C16 121.46(19)
C10 C11 C12 122.13(19)
C10 C11 H11 118.9
C12 C11 H11 118.9
C11 C12 C7 118.00(19)
C11 C12 C19 119.75(18)
C7 C12 C19 122.10(19)
C15 C13 C14 112.0(3)
C15 C13 C8 111.6(2)
C14 C13 C8 110.5(2)
C15 C13 H13 107.5
C14 C13 H13 107.5
C8 C13 H13 107.5
C13 C14 H14A 109.5
C13 C14 H14C 109.5
H14A C14 H14C 109.5
C13 C14 H14B 109.5
H14A C14 H14B 109.5
H14C C14 H14B 109.5
C13 C15 H15B 109.5
C13 C15 H15C 109.5
H15B C15 H15C 109.5
C13 C15 H15A 109.5
H15B C15 H15A 109.5
H15C C15 H15A 109.5
C17 C16 C10 109.78(19)
C17 C16 C18 110.5(2)
C10 C16 C18 112.95(19)
C17 C16 H16 107.8
C10 C16 H16 107.8
C18 C16 H16 107.8
C16 C17 H17C 109.5
C16 C17 H17B 109.5
H17C C17 H17B 109.5
C16 C17 H17A 109.5
H17C C17 H17A 109.5
H17B C17 H17A 109.5
C16 C18 H18A 109.5
C16 C18 H18B 109.5
H18A C18 H18B 109.5
C16 C18 H18C 109.5
H18A C18 H18C 109.5
H18B C18 H18C 109.5
C20 C19 C12 110.43(19)
C20 C19 C21 110.75(19)
C12 C19 C21 112.38(19)
C20 C19 H19 107.7
C12 C19 H19 107.7
C21 C19 H19 107.7
C19 C20 H20B 109.5
C19 C20 H20C 109.5
H20B C20 H20C 109.5
C19 C20 H20A 109.5
H20B C20 H20A 109.5
H20C C20 H20A 109.5
C19 C21 H21B 109.5
C19 C21 H21C 109.5
H21B C21 H21C 109.5
C19 C21 H21A 109.5
H21B C21 H21A 109.5
H21C C21 H21A 109.5
C27 C22 C23 121.9(7)
C27 C22 N2 121.0(6)
C23 C22 N2 117.0(5)
C24 C23 C22 117.9(6)
C24 C23 C28 120.9(5)
C22 C23 C28 121.2(5)
C25 C24 C23 121.1(5)
C25 C24 H24 119.4
C23 C24 H24 119.4
C26 C25 C24 118.8(5)
C26 C25 C31 118.3(5)
C24 C25 C31 123.0(5)
C25 C26 C27 122.0(5)
C25 C26 H26 119.0
C27 C26 H26 119.0
C22 C27 C26 117.8(6)
C22 C27 C34 122.3(5)
C26 C27 C34 119.7(5)
C29 C28 C23 112.1(4)
C29 C28 C30 111.1(5)
C23 C28 C30 111.4(4)
C29 C28 H28 107.4
C23 C28 H28 107.4
C30 C28 H28 107.4
C32 C31 C33 111.8(5)
C32 C31 C25 114.5(4)
C33 C31 C25 108.8(4)
C32 C31 H31 107.1
C33 C31 H31 107.1
C25 C31 H31 107.1
C35 C34 C27 112.8(4)
C35 C34 C36 110.8(5)
C27 C34 C36 111.8(4)
C35 C34 H34 107.0
C27 C34 H34 107.0
C36 C34 H34 107.0
C27A C22A C23A 121.9(8)
C27A C22A N2 117.8(6)
C23A C22A N2 120.3(6)
C24A C23A C22A 117.6(7)
C24A C23A C28A 119.3(5)
C22A C23A C28A 123.1(5)
C23A C24A C25A 121.5(6)
C23A C24A H24A 119.3
C25A C24A H24A 119.3
C26A C25A C24A 119.6(6)
C26A C25A C31A 125.0(7)
C24A C25A C31A 115.3(7)
C25A C26A C27A 121.1(6)
C25A C26A H26A 119.5
C27A C26A H26A 119.5
C22A C27A C26A 118.3(7)
C22A C27A C34A 121.7(6)
C26A C27A C34A 120.1(6)
C23A C28A C30A 113.2(5)
C23A C28A C29A 110.2(4)
C30A C28A C29A 110.5(5)
C23A C28A H28A 107.6
C30A C28A H28A 107.6
C29A C28A H28A 107.6
C28A C29A H29D 109.5
C28A C29A H29F 109.5
H29D C29A H29F 109.5
C28A C29A H29E 109.5
H29D C29A H29E 109.5
H29F C29A H29E 109.5
C28A C30A H30F 109.5
C28A C30A H30E 109.5
H30F C30A H30E 109.5
C28A C30A H30D 109.5
H30F C30A H30D 109.5
H30E C30A H30D 109.5
C32A C31A C33A 120.8(6)
C32A C31A C25A 114.4(6)
C33A C31A C25A 114.1(6)
C32A C31A H31A 101.0
C33A C31A H31A 101.0
C25A C31A H31A 101.0
C31A C32A H32F 109.5
C31A C32A H32E 109.5
H32F C32A H32E 109.5
C31A C32A H32D 109.5
H32F C32A H32D 109.5
H32E C32A H32D 109.5
C31A C33A H33D 109.5
C31A C33A H33E 109.5
H33D C33A H33E 109.5
C31A C33A H33F 109.5
H33D C33A H33F 109.5
H33E C33A H33F 109.5
C27A C34A C35A 111.9(6)
C27A C34A C36A 111.2(6)
C35A C34A C36A 109.8(6)
C27A C34A H34A 108.0
C35A C34A H34A 108.0
C36A C34A H34A 108.0
C34A C35A H35D 109.5
C34A C35A H35F 109.5
H35D C35A H35F 109.5
C34A C35A H35E 109.5
H35D C35A H35E 109.5
H35F C35A H35E 109.5
C34A C36A H36E 109.5
C34A C36A H36F 109.5
H36E C36A H36F 109.5
C34A C36A H36D 109.5
H36E C36A H36D 109.5
H36F C36A H36D 109.5
C38 C37 C46 116.4(2)
C38 C37 B1 120.9(2)
C46 C37 B1 122.7(2)
C37 C38 C39 123.1(2)
C37 C38 H38 118.5
C39 C38 H38 118.5
C44 C39 C40 119.4(2)
C44 C39 C38 118.9(2)
C40 C39 C38 121.6(2)
C41 C40 C39 120.7(3)
C41 C40 H40 119.7
C39 C40 H40 119.7
C40 C41 C42 120.0(3)
C40 C41 H41 120.0
C42 C41 H41 120.0
C43 C42 C41 120.6(3)
C43 C42 H42 119.7
C41 C42 H42 119.7
C42 C43 C44 120.7(3)
C42 C43 H43 119.6
C44 C43 H43 119.6
C39 C44 C43 118.6(2)
C39 C44 C45 118.4(2)
C43 C44 C45 123.0(2)
C46 C45 C44 121.1(2)
C46 C45 H45 119.5
C44 C45 H45 119.5
C45 C46 C37 122.1(2)
C45 C46 H46 118.9
C37 C46 H46 118.9
N2 B1 N1 105.08(19)
N2 B1 C37 128.5(2)
N1 B1 C37 126.4(2)

loop_
_geom_bond_atom_site_label_1
_geom_bond_atom_site_label_2
_geom_bond_distance
N1 C1 1.396(3)
N1 C7 1.431(3)
N1 B1 1.441(3)
N2 C6 1.402(3)
N2 B1 1.438(3)
N2 C22A 1.447(10)
N2 C22 1.452(9)
C1 C2 1.380(3)
C1 C6 1.398(3)
C2 C3 1.397(3)
C2 H2 0.9500
C3 C4 1.391(3)
C3 H3 0.9500
C4 C5 1.390(3)
C4 H4 0.9500
C5 C6 1.382(3)
C5 H5 0.9500
C7 C12 1.400(3)
C7 C8 1.404(3)
C8 C9 1.386(3)
C8 C13 1.521(3)
C9 C10 1.394(3)
C9 H9 0.9500
C10 C11 1.389(3)
C10 C16 1.521(3)
C11 C12 1.392(3)
C11 H11 0.9500
C12 C19 1.528(3)
C13 C15 1.517(4)
C13 C14 1.518(4)
C13 H13 1.0000
C14 H14A 0.9800
C14 H14C 0.9800
C14 H14B 0.9800
C15 H15B 0.9800
C15 H15C 0.9800
C15 H15A 0.9800
C16 C17 1.521(3)
C16 C18 1.521(3)
C16 H16 1.0000
C17 H17C 0.9800
C17 H17B 0.9800
C17 H17A 0.9800
C18 H18A 0.9800
C18 H18B 0.9800
C18 H18C 0.9800
C19 C20 1.524(3)
C19 C21 1.534(3)
C19 H19 1.0000
C20 H20B 0.9800
C20 H20C 0.9800
C20 H20A 0.9800
C21 H21B 0.9800
C21 H21C 0.9800
C21 H21A 0.9800
C22 C27 1.386(8)
C22 C23 1.411(8)
C23 C24 1.401(7)
C23 C28 1.519(6)
C24 C25 1.396(7)
C24 H24 0.9500
C25 C26 1.392(6)
C25 C31 1.530(7)
C26 C27 1.398(6)
C26 H26 0.9500
C27 C34 1.521(6)
C28 C29 1.519(7)
C28 C30 1.524(7)
C28 H28 1.0000
C29 H29C 0.9800
C29 H29B 0.9800
C29 H29A 0.9800
C30 H30A 0.9800
C30 H30C 0.9800
C30 H30B 0.9800
C31 C32 1.504(7)
C31 C33 1.528(6)
C31 H31 1.0000
C32 H32B 0.9800
C32 H32C 0.9800
C32 H32A 0.9800
C33 H33B 0.9800
C33 H33C 0.9800
C33 H33A 0.9800
C34 C35 1.506(8)
C34 C36 1.529(7)
C34 H34 1.0000
C35 H35C 0.9800
C35 H35B 0.9800
C35 H35A 0.9800
C36 H36A 0.9800
C36 H36B 0.9800
C36 H36C 0.9800
C22A C27A 1.392(8)
C22A C23A 1.410(9)
C23A C24A 1.386(7)
C23A C28A 1.515(7)
C24A C25A 1.395(8)
C24A H24A 0.9500
C25A C26A 1.375(10)
C25A C31A 1.546(8)
C26A C27A 1.399(8)
C26A H26A 0.9500
C27A C34A 1.518(8)
C28A C30A 1.527(7)
C28A C29A 1.535(6)
C28A H28A 1.0000
C29A H29D 0.9800
C29A H29F 0.9800
C29A H29E 0.9800
C30A H30F 0.9800
C30A H30E 0.9800
C30A H30D 0.9800
C31A C32A 1.404(8)
C31A C33A 1.475(8)
C31A H31A 1.0000
C32A H32F 0.9800
C32A H32E 0.9800
C32A H32D 0.9800
C33A H33D 0.9800
C33A H33E 0.9800
C33A H33F 0.9800
C34A C35A 1.529(8)
C34A C36A 1.530(8)
C34A H34A 1.0000
C35A H35D 0.9800
C35A H35F 0.9800
C35A H35E 0.9800
C36A H36E 0.9800
C36A H36F 0.9800
C36A H36D 0.9800
C37 C38 1.382(3)
C37 C46 1.428(3)
C37 B1 1.581(3)
C38 C39 1.427(3)
C38 H38 0.9500
C39 C44 1.405(3)
C39 C40 1.408(4)
C40 C41 1.374(4)
C40 H40 0.9500
C41 C42 1.392(4)
C41 H41 0.9500
C42 C43 1.368(4)
C42 H42 0.9500
C43 C44 1.416(4)
C43 H43 0.9500
C44 C45 1.420(4)
C45 C46 1.370(3)
C45 H45 0.9500
C46 H46 0.9500
